data_2208238
loop_
_publ_author_name
'Fang, Xiao-Niu'
'Xu, Ya-Ping'
'Guo, Xue-Feng'
'Zeng, Xi-Rui'

_publ_section_title
;
 1,5-Bis[(1<i>E</i>)-(2-methoxyphenyl)methylene]thiocarbonohydrazide
 ethanol solvate
;
_journal_coeditor_code AT6080
_journal_issue 3
_journal_name_full 'Acta Crystallographica Section E'
_journal_page_first o1052
_journal_page_last o1054
_journal_paper_doi 10.1107/S1600536806004983
_journal_volume 62
_journal_year 2006
_chemical_formula_iupac 'C17 H18 N4 O2 S, C2 H6 O'
_chemical_formula_moiety 'C17 H18 N4 O2 S, C2 H6 O'
_chemical_formula_sum 'C19 H24 N4 O3 S'
_chemical_formula_weight 388.48
_chemical_melting_point 447.5
_chemical_name_systematic
;
1,5-Bis[(1E)-(2-methoxyphenyl)methylene]thiocarbonohydrazide
ethanol solvate
;
_space_group_IT_number 2
_symmetry_cell_setting triclinic
_symmetry_space_group_name_Hall '-P 1'
_symmetry_space_group_name_H-M 'P -1'
_atom_sites_solution_hydrogens geom
_atom_sites_solution_primary direct
_atom_sites_solution_secondary difmap
_cell_angle_alpha 87.547(2)
_cell_angle_beta 74.645(2)
_cell_angle_gamma 83.177(2)
_cell_formula_units_Z 2
_cell_length_a 7.8197(8)
_cell_length_b 10.3870(10)
_cell_length_c 12.9400(10)
_cell_measurement_reflns_used 1377
_cell_measurement_temperature 296(2)
_cell_measurement_theta_max 21.903
_cell_measurement_theta_min 2.548
_cell_volume 1006.26(16)
_computing_cell_refinement APEX2
_computing_data_collection 'APEX2 (Bruker, 2004)'
_computing_data_reduction APEX2
_computing_molecular_graphics APEX2
_computing_publication_material APEX2
_computing_structure_refinement APEX2
_computing_structure_solution APEX2
_diffrn_ambient_temperature 296(2)
_diffrn_measured_fraction_theta_full 0.991
_diffrn_measured_fraction_theta_max 0.991
_diffrn_measurement_device_type 'Bruker APEX-II area-detector'
_diffrn_measurement_method '\f and \w'
_diffrn_radiation_monochromator graphite
_diffrn_radiation_source 'fine-focus sealed tube'
_diffrn_radiation_type MoK\a
_diffrn_radiation_wavelength 0.71073
_diffrn_reflns_av_R_equivalents 0.0278
_diffrn_reflns_av_sigmaI/netI 0.0806
_diffrn_reflns_limit_h_max 9
_diffrn_reflns_limit_h_min -9
_diffrn_reflns_limit_k_max 12
_diffrn_reflns_limit_k_min -12
_diffrn_reflns_limit_l_max 15
_diffrn_reflns_limit_l_min -15
_diffrn_reflns_number 7920
_diffrn_reflns_theta_full 26.00
_diffrn_reflns_theta_max 26.00
_diffrn_reflns_theta_min 1.97
_diffrn_standards_decay_% 0
_diffrn_standards_interval_count 0
_diffrn_standards_interval_time 0
_diffrn_standards_number 0
_exptl_absorpt_coefficient_mu 0.187
_exptl_absorpt_correction_T_max 0.979
_exptl_absorpt_correction_T_min 0.908
_exptl_absorpt_correction_type multi-scan
_exptl_absorpt_process_details '(SADABS; Sheldrick, 1996)'
_exptl_crystal_colour yellow
_exptl_crystal_density_diffrn 1.282
_exptl_crystal_density_method 'not measured'
_exptl_crystal_description block
_exptl_crystal_F_000 412
_exptl_crystal_size_max 0.465
_exptl_crystal_size_mid 0.221
_exptl_crystal_size_min 0.113
_refine_diff_density_max 0.280
_refine_diff_density_min -0.256
_refine_ls_extinction_method none
_refine_ls_goodness_of_fit_ref 1.041
_refine_ls_hydrogen_treatment constr
_refine_ls_matrix_type full
_refine_ls_number_parameters 248
_refine_ls_number_reflns 3909
_refine_ls_number_restraints 1
_refine_ls_restrained_S_all 1.065
_refine_ls_R_factor_all 0.0833
_refine_ls_R_factor_gt 0.0514
_refine_ls_shift/su_max 0.001
_refine_ls_shift/su_mean 0.000
_refine_ls_structure_factor_coef Fsqd
_refine_ls_weighting_details 'calc w=1/[\s^2^(Fo^2^)+(0.0373P)^2^+0.2726P] where P=(Fo^2^+2Fc^2^)/3'
_refine_ls_weighting_scheme calc
_refine_ls_wR_factor_gt 0.1396
_refine_ls_wR_factor_ref 0.1622
_reflns_number_gt 2509
_reflns_number_total 3909
_reflns_threshold_expression I>2\s(I)
_cod_data_source_file at6080.cif
_cod_data_source_block I
_cod_original_cell_volume 1006.3(2)
_cod_database_code 2208238
_cod_database_fobs_code 2208238

loop_
_symmetry_equiv_pos_as_xyz
'x, y, z'
'-x, -y, -z'

loop_
_atom_site_type_symbol
_atom_site_label
_atom_site_fract_x
_atom_site_fract_y
_atom_site_fract_z
_atom_site_U_iso_or_equiv
_atom_site_adp_type
_atom_site_calc_flag
_atom_site_refinement_flags
_atom_site_occupancy
O O3 0.1078(3) 0.0508(2) 0.77124(18) 0.0911(7) Uani d . 1
H H3 0.0252 0.0982 0.8086 0.137 Uiso calc R 1
S S1 0.07210(10) 0.64717(6) 1.09751(5) 0.0693(3) Uani d . 1
N N4 0.1884(3) 0.9097(2) 1.0257(2) 0.0547(5) Uani d . 1
N N1 0.1300(3) 0.6982(2) 0.7897(2) 0.0619(5) Uani d . 1
C C10 0.2587(3) 1.0110(2) 0.9886(2) 0.0531(6) Uani d . 1
H H10 0.2839 1.0272 0.9152 0.064 Uiso calc R 1
O O1 0.3900(3) 1.2348(2) 0.9059(2) 0.0790(6) Uani d . 1
C C8 0.1283(4) 0.6219(2) 0.7152(2) 0.0647(7) Uani d . 1
H H8 0.1101 0.5357 0.7319 0.078 Uiso calc R 1
C C11 0.3019(3) 1.1040(2) 1.0576(2) 0.0542(6) Uani d . 1
C C16 0.3693(3) 1.2183(2) 1.0123(2) 0.0596(6) Uani d . 1
C C7 0.1542(4) 0.6670(3) 0.6051(2) 0.0680(7) Uani d . 1
O O2 0.2463(4) 0.4535(2) 0.5517(2) 0.1005(8) Uani d . 1
C C12 0.2815(4) 1.0809(3) 1.1653(2) 0.0714(7) Uani d . 1
H H12 0.2379 1.0049 1.1963 0.086 Uiso calc R 1
C C15 0.4128(4) 1.3067(3) 1.0761(3) 0.0769(8) Uani d . 1
H H15 0.4565 1.3832 1.0463 0.092 Uiso calc R 1
C C14 0.3912(4) 1.2808(3) 1.1826(3) 0.0890(10) Uani d . 1
H H14 0.4219 1.3397 1.2249 0.106 Uiso calc R 1
C C13 0.3255(4) 1.1703(3) 1.2283(2) 0.0872(9) Uani d . 1
H H13 0.3102 1.1546 1.3013 0.105 Uiso calc R 1
C C2 0.2088(4) 0.5772(3) 0.5212(2) 0.0770(8) Uani d . 1
C C6 0.1236(4) 0.7974(3) 0.5792(3) 0.0879(9) Uani d . 1
H H6 0.0904 0.8587 0.6332 0.106 Uiso calc R 1
C C3 0.2233(5) 0.6185(4) 0.4165(2) 0.0940(10) Uani d . 1
H H3A 0.2559 0.5585 0.3614 0.112 Uiso calc R 1
C C17 0.4418(5) 1.3553(3) 0.8576(3) 0.0940(10) Uani d . 1
H H17A 0.3572 1.4251 0.8924 0.141 Uiso calc R 1
H H17B 0.4451 1.3552 0.7829 0.141 Uiso calc R 1
H H17C 0.5580 1.3665 0.8651 0.141 Uiso calc R 1
C C5 0.1419(6) 0.8366(4) 0.4740(3) 0.1110(10) Uani d . 1
H H5 0.1218 0.9241 0.4572 0.133 Uiso calc R 1
C C1 0.3101(7) 0.3596(3) 0.4691(3) 0.125(2) Uani d . 1
H H1A 0.2190 0.3525 0.4331 0.188 Uiso calc R 1
H H1B 0.3398 0.2770 0.5001 0.188 Uiso calc R 1
H H1C 0.4143 0.3859 0.4187 0.188 Uiso calc R 1
C C4 0.1903(5) 0.7458(4) 0.3938(3) 0.1100(10) Uani d . 1
H H4 0.2004 0.7725 0.3231 0.131 Uiso calc R 1
C C18 0.2197(5) 0.1250(4) 0.6994(3) 0.1100(10) Uani d D 1
H H18A 0.2467 0.1956 0.7370 0.131 Uiso calc R 1
H H18B 0.1597 0.1624 0.6466 0.131 Uiso calc R 1
C C9 0.1094(3) 0.7139(2) 0.9750(2) 0.0543(6) Uani d . 1
N N2 0.0940(3) 0.6462(2) 0.8914(2) 0.0627(6) Uani d . 1
H H2 0.0612 0.5695 0.9022 0.075 Uiso calc R 1
N N3 0.1569(3) 0.8332(2) 0.9491(2) 0.0556(5) Uani d . 1
H H3B 0.1679 0.8623 0.8847 0.067 Uiso calc R 1
C C19 0.3872(6) 0.0482(6) 0.6444(5) 0.187(3) Uani d D 1
H H19A 0.4680 0.0405 0.6893 0.280 Uiso calc R 1
H H19B 0.4402 0.0907 0.5782 0.280 Uiso calc R 1
H H19C 0.3627 -0.0365 0.6297 0.280 Uiso calc R 1

loop_
_atom_site_aniso_label
_atom_site_aniso_U_11
_atom_site_aniso_U_22
_atom_site_aniso_U_33
_atom_site_aniso_U_12
_atom_site_aniso_U_13
_atom_site_aniso_U_23
O3 0.095(2) 0.091(2) 0.081(2) -0.0200(10) -0.0040(10) -0.0160(10)
S1 0.0938(6) 0.0576(4) 0.0618(4) -0.0253(4) -0.0215(4) -0.0083(3)
N4 0.0630(10) 0.0460(10) 0.058(2) -0.0111(9) -0.0158(9) -0.0152(9)
N1 0.0730(10) 0.0550(10) 0.0570(10) -0.0130(10) -0.0130(10) -0.0130(10)
C10 0.0590(10) 0.0460(10) 0.0570(10) -0.0110(10) -0.0170(10) -0.0110(10)
O1 0.106(2) 0.0610(10) 0.0810(10) -0.0320(10) -0.0340(10) 0.0031(9)
C8 0.081(2) 0.055(2) 0.059(2) -0.0160(10) -0.0140(10) -0.0160(10)
C11 0.0560(10) 0.0480(10) 0.061(2) -0.0080(10) -0.0150(10) -0.01(14)
C16 0.059(2) 0.0500(10) 0.072(2) -0.0090(10) -0.0160(10) -0.0160(10)
C7 0.076(2) 0.069(2) 0.059(2) -0.0160(10) -0.0110(10) -0.0090(10)
O2 0.167(2) 0.0680(10) 0.0600(10) -0.0200(10) -0.0130(10) -0.0200(10)
C12 0.078(2) 0.073(2) 0.066(2) -0.0240(10) -0.0160(10) -0.0140(10)
C15 0.081(2) 0.058(2) 0.094(2) -0.0230(10) -0.017(2) -0.0240(10)
C14 0.096(2) 0.091(2) 0.086(2) -0.033(2) -0.019(2) -0.040(2)
C13 0.101(2) 0.102(2) 0.062(2) -0.028(2) -0.016(2) -0.027(2)
C2 0.097(2) 0.077(2) 0.059(2) -0.020(2) -0.017(2) -0.0100(10)
C6 0.099(2) 0.074(2) 0.081(2) -0.004(2) -0.009(2) -0.006(2)
C3 0.115(3) 0.103(3) 0.059(2) -0.010(2) -0.016(2) -0.011(2)
C17 0.108(3) 0.074(2) 0.108(3) -0.037(2) -0.032(2) 0.018(2)
C5 0.130(3) 0.095(3) 0.089(3) 0.016(2) -0.009(2) 0.012(2)
C1 0.206(5) 0.082(2) 0.076(2) -0.015(3) -0.009(2) -0.034(2)
C4 0.128(3) 0.123(3) 0.064(2) 0.011(3) -0.013(2) 0.009(2)
C18 0.130(3) 0.115(3) 0.081(2) -0.032(3) -0.014(2) 0.003(2)
C9 0.0540(10) 0.0480(10) 0.062(2) -0.0070(10) -0.0140(10) -0.0160(10)
N2 0.083(2) 0.0470(10) 0.0600(10) -0.0180(10) -0.0150(10) -0.0152(9)
N3 0.0700(10) 0.0470(10) 0.0530(10) -0.0134(9) -0.0170(10) -0.0132(9)
C19 0.118(4) 0.185(5) 0.204(6) -0.003(4) 0.042(4) 0.021(5)

loop_
_atom_type_symbol
_atom_type_description
_atom_type_scat_dispersion_real
_atom_type_scat_dispersion_imag
_atom_type_scat_source
C C 0.0033 0.0016 'International Tables Vol C Tables 4.2.6.8 and 6.1.1.4'
H H 0.0000 0.0000 'International Tables Vol C Tables 4.2.6.8 and 6.1.1.4'
N N 0.0061 0.0033 'International Tables Vol C Tables 4.2.6.8 and 6.1.1.4'
O O 0.0106 0.0060 'International Tables Vol C Tables 4.2.6.8 and 6.1.1.4'
S S 0.1246 0.1234 'International Tables Vol C Tables 4.2.6.8 and 6.1.1.4'

loop_
_geom_angle_atom_site_label_1
_geom_angle_atom_site_label_2
_geom_angle_atom_site_label_3
_geom_angle
_geom_angle_publ_flag
O1 C16 C15 123.6(2) ?
O1 C16 C11 116.4(2) ?
O1 C17 H17A 109.5 ?
O1 C17 H17B 109.5 ?
O1 C17 H17C 109.5 ?
O2 C1 H1A 109.5 ?
O2 C1 H1B 109.5 ?
O2 C1 H1C 109.5 ?
O2 C2 C3 124.9(3) ?
O2 C2 C7 115.0(3) ?
O3 C18 C19 111.8(4) ?
O3 C18 H18A 109.3 ?
O3 C18 H18B 109.3 ?
N1 N2 H2 119.6 ?
N1 C8 C7 121.2(2) y
N1 C8 H8 119.4 ?
N2 C9 S1 120.3(2) y
N3 C9 N2 114.3(2) y
N3 C9 S1 125.4(2) y
N4 N3 H3B 119.9 ?
N4 C10 C11 122.1(2) y
N4 C10 H10 118.9 ?
C2 C3 H3A 119.9 ?
C2 C7 C8 119.8(3) ?
C2 O2 C1 117.2(3) y
C3 C2 C7 120.1(3) ?
C3 C4 C5 120.9(3) ?
C3 C4 H4 119.5 ?
C4 C3 C2 120.3(3) ?
C4 C3 H3A 119.9 ?
C4 C5 H5 120.1 ?
C5 C4 H4 119.5 ?
C5 C6 C7 120.6(3) ?
C5 C6 H6 119.7 ?
C6 C5 C4 119.8(4) ?
C6 C5 H5 120.1 ?
C6 C7 C2 118.3(3) ?
C6 C7 C8 122.0(3) ?
C7 C6 H6 119.7 ?
C7 C8 H8 119.4 ?
C8 N1 N2 115.8(2) y
C9 N2 N1 120.9(2) y
C9 N2 H2 119.6 ?
C9 N3 N4 120.2(2) y
C9 N3 H3B 119.9 ?
C10 N4 N3 114.3(2) y
C11 C10 H10 118.9 ?
C11 C12 C13 120.6(3) ?
C11 C12 H12 119.7 ?
C12 C11 C16 118.9(2) ?
C12 C11 C10 121.9(2) ?
C12 C13 H13 120.2 ?
C13 C12 H12 119.7 ?
C13 C14 C15 121.3(3) ?
C13 C14 H14 119.4 ?
C14 C15 C16 119.6(3) ?
C14 C15 H15 120.2 ?
C14 C13 C12 119.7(3) ?
C14 C13 H13 120.2 ?
C15 C16 C11 120.0(3) ?
C15 C14 H14 119.4 ?
C16 O1 C17 118.5(2) y
C16 C11 C10 119.2(2) ?
C16 C15 H15 120.2 ?
C18 O3 H3 109.5 ?
C18 C19 H19C 109.5 ?
C18 C19 H19A 109.5 ?
C18 C19 H19B 109.5 ?
C19 C18 H18A 109.3 ?
C19 C18 H18B 109.3 ?
H1A C1 H1B 109.5 ?
H1A C1 H1C 109.5 ?
H1B C1 H1C 109.5 ?
H17A C17 H17B 109.5 ?
H17A C17 H17C 109.5 ?
H17B C17 H17C 109.5 ?
H18A C18 H18B 107.9 ?
H19A C19 H19B 109.5 ?
H19A C19 H19C 109.5 ?
H19B C19 H19C 109.5 ?

loop_
_geom_bond_atom_site_label_1
_geom_bond_atom_site_label_2
_geom_bond_distance
_geom_bond_publ_flag
O1 C16 1.349(3) y
O1 C17 1.428(3) y
O2 C2 1.350(4) y
O2 C1 1.426(3) y
O3 C18 1.376(4) y
O3 H3 0.8200 ?
S1 C9 1.670(3) y
N1 C8 1.277(3) y
N1 N2 1.372(3) y
N2 H2 0.8600 ?
N3 H3B 0.8600 ?
N4 C10 1.262(3) y
N4 N3 1.385(2) y
C1 H1A 0.9600 ?
C1 H1B 0.9600 ?
C1 H1C 0.9600 ?
C2 C3 1.383(4) ?
C3 C4 1.351(5) ?
C3 H3A 0.9300 ?
C4 H4 0.9300 ?
C5 C4 1.379(5) ?
C5 H5 0.9300 ?
C6 C5 1.379(4) ?
C6 H6 0.9300 ?
C7 C6 1.389(4) ?
C7 C2 1.407(4) ?
C8 C7 1.451(4) ?
C8 H8 0.9300 ?
C9 N3 1.339(3) y
C9 N2 1.354(3) y
C10 C11 1.469(3) ?
C10 H10 0.9300 ?
C11 C12 1.373(4) ?
C11 C16 1.399(3) ?
C12 C13 1.391(4) ?
C12 H12 0.9300 ?
C13 H13 0.9300 ?
C14 C13 1.361(4) ?
C14 H14 0.9300 ?
C15 C14 1.362(4) ?
C15 H15 0.9300 ?
C16 C15 1.389(3) ?
C17 H17A 0.9600 ?
C17 H17B 0.9600 ?
C17 H17C 0.9600 ?
C18 C19 1.471(4) ?
C18 H18A 0.9700 ?
C18 H18B 0.9700 ?
C19 H19A 0.9600 ?
C19 H19B 0.9600 ?
C19 H19C 0.9600 ?

loop_
_geom_hbond_atom_site_label_D
_geom_hbond_atom_site_label_H
_geom_hbond_atom_site_label_A
_geom_hbond_site_symmetry_A
_geom_hbond_distance_DH
_geom_hbond_distance_HA
_geom_hbond_distance_DA
_geom_hbond_angle_DHA
_geom_hbond_publ_flag
N2 H2 S1 2_567 0.86 2.59 3.435(2) 168 yes
O3 H3 N4 2_567 0.82 2.35 3.013(3) 139 yes
N3 H3B O3 1_565 0.86 2.47 3.220(3) 146 yes
C10 H10 O3 1_565 0.93 2.58 3.319(3) 137 yes

loop_
_cod_related_entry_id
_cod_related_entry_database
_cod_related_entry_code
1 ChemSpider 21179699
